data_7714288
loop_
_publ_author_name
'Guo, Hui'
'Hong, Dongjing'
'Cui, Peng'

_publ_section_title
;
 Tripodal tris(siloxide) Ligand Supported Trivalent Rare-earth Metal
 Complexes and Redox Reactivity
;
_journal_name_full 'Dalton Transactions'
_journal_paper_doi 10.1039/D3DT02519E
_journal_year 2023
_chemical_formula_moiety '0.5(C144 H138 Ce2 O12 Si6)'
_chemical_formula_sum 'C72 H69 Ce O6 Si3'
_chemical_formula_weight 1254.66
_space_group_crystal_system monoclinic
_space_group_IT_number 11
_space_group_name_Hall '-P 2yb'
_space_group_name_H-M_alt 'P 1 21/m 1'
_atom_sites_solution_hydrogens geom
_audit_creation_date 2023-07-14
_audit_creation_method
;
Olex2 1.5
(compiled 2022.04.07 svn.rca3783a0 for OlexSys, GUI svn.r6498)
;
_audit_update_record
;
2023-07-14 deposited with the CCDC.	2023-10-17 downloaded from the CCDC.
;
_cell_angle_alpha 90
_cell_angle_beta 119.007(2)
_cell_angle_gamma 90
_cell_formula_units_Z 2
_cell_length_a 13.7971(13)
_cell_length_b 18.7106(17)
_cell_length_c 14.0466(13)
_cell_measurement_reflns_used 9765
_cell_measurement_temperature 300.00
_cell_measurement_theta_max 27.265
_cell_measurement_theta_min 2.736
_cell_volume 3171.3(5)
_computing_cell_refinement 'SAINT V8.38A (Bruker, 2018)'
_computing_data_collection 'Bruker D8 Venture diffractrometer'
_computing_data_reduction 'SAINT V8.38A (Bruker, 2018)'
_computing_molecular_graphics 'Olex2 1.5 (Dolomanov et al., 2009)'
_computing_publication_material 'Olex2 1.5 (Dolomanov et al., 2009)'
_computing_structure_refinement 'SHELXL 2019/2 (Sheldrick, 2015)'
_computing_structure_solution 'SHELXT 2018/2 (Sheldrick, 2018)'
_diffrn_ambient_temperature 300.00
_diffrn_detector 'CCD area detector'
_diffrn_measured_fraction_theta_full 0.998
_diffrn_measured_fraction_theta_max 0.994
_diffrn_measurement_device 'three-circle diffractometer'
_diffrn_measurement_device_type 'Bruker D8 Venture 300K'
_diffrn_measurement_method 'phi and omega scans'
_diffrn_radiation_monochromator graphite
_diffrn_radiation_probe x-ray
_diffrn_radiation_type MoK\a
_diffrn_radiation_wavelength 0.71073
_diffrn_reflns_av_R_equivalents 0.0945
_diffrn_reflns_av_unetI/netI 0.0339
_diffrn_reflns_Laue_measured_fraction_full 0.998
_diffrn_reflns_Laue_measured_fraction_max 0.994
_diffrn_reflns_limit_h_max 17
_diffrn_reflns_limit_h_min -17
_diffrn_reflns_limit_k_max 24
_diffrn_reflns_limit_k_min -24
_diffrn_reflns_limit_l_max 18
_diffrn_reflns_limit_l_min -18
_diffrn_reflns_number 120329
_diffrn_reflns_point_group_measured_fraction_full 0.998
_diffrn_reflns_point_group_measured_fraction_max 0.994
_diffrn_reflns_theta_full 25.242
_diffrn_reflns_theta_max 27.571
_diffrn_reflns_theta_min 2.737
_diffrn_source 'sealed X-ray tube'
_diffrn_source_target Mo
_exptl_absorpt_coefficient_mu 0.826
_exptl_absorpt_correction_T_max 0.7456
_exptl_absorpt_correction_T_min 0.5930
_exptl_absorpt_correction_type multi-scan
_exptl_absorpt_process_details
;
SADABS-2016/2 (Bruker,2016/2) was used for absorption correction.
wR2(int) was 0.1075 before and 0.0737 after correction.
The Ratio of minimum to maximum transmission is 0.7953.
The \l/2 correction factor is Not present.
;
_exptl_crystal_colour 'clear light yellow'
_exptl_crystal_colour_lustre clear
_exptl_crystal_colour_modifier light
_exptl_crystal_colour_primary yellow
_exptl_crystal_density_diffrn 1.314
_exptl_crystal_description block
_exptl_crystal_F_000 1298
_exptl_crystal_size_max 0.196
_exptl_crystal_size_mid 0.18
_exptl_crystal_size_min 0.16
_refine_diff_density_max 0.683
_refine_diff_density_min -0.784
_refine_diff_density_rms 0.076
_refine_ls_extinction_method none
_refine_ls_goodness_of_fit_ref 1.070
_refine_ls_hydrogen_treatment constr
_refine_ls_matrix_type full
_refine_ls_number_parameters 616
_refine_ls_number_reflns 7514
_refine_ls_number_restraints 168
_refine_ls_restrained_S_all 1.094
_refine_ls_R_factor_all 0.0598
_refine_ls_R_factor_gt 0.0467
_refine_ls_shift/su_max 0.002
_refine_ls_shift/su_mean 0.000
_refine_ls_structure_factor_coef Fsqd
_refine_ls_weighting_details 'w=1/[\s^2^(Fo^2^)+(0.0642P)^2^+3.1026P] where P=(Fo^2^+2Fc^2^)/3'
_refine_ls_weighting_scheme calc
_refine_ls_wR_factor_gt 0.1154
_refine_ls_wR_factor_ref 0.1241
_reflns_Friedel_coverage 0.000
_reflns_number_gt 6364
_reflns_number_total 7514
_reflns_threshold_expression 'I > 2\s(I)'
_cod_data_source_file d3dt02519e2.cif
_cod_data_source_block 2
_cod_database_code 7714288
_shelx_shelxl_version_number 2019/2
_shelx_space_group_comment
;
The symmetry employed for this shelxl refinement is uniquely defined
by the following loop, which should always be used as a source of
symmetry information in preference to the above space-group names.
They are only intended as comments.
;
_shelx_estimated_absorpt_t_max 0.879
_shelx_estimated_absorpt_t_min 0.855
_olex2_refinement_description
;
1. Fixed Uiso
 At 1.2 times of:
  All C(H) groups, All C(H,H) groups
2. Restrained distances
 O4-C64 = O4-C61
 1.43 with sigma of 0.01
 C64-C63 = C63-C62 = C62-C61
 1.54 with sigma of 0.01
 O5-C65 = O5-C68
 1.43 with sigma of 0.01
 C68-C67 = C67-C66 = C66-C65
 1.54 with sigma of 0.01
 C70-C69 = C71-C70 = C72-C71
 1.54 with sigma of 0.01
 O6-C72 = O6-C69
 1.43 with sigma of 0.01
 O4-C63
 2.426 with sigma of 0.02
 C64-C62 = C61-C63
 2.515 with sigma of 0.02
 O4-C62
 2.426 with sigma of 0.02
 C61-C64
 2.336 with sigma of 0.02
 C65-C68
 2.336 with sigma of 0.02
 O5-C66
 2.426 with sigma of 0.02
 C65-C67 = C68-C66
 2.515 with sigma of 0.02
 O5-C67
 2.426 with sigma of 0.02
 C69-C71 = C72-C70
 2.515 with sigma of 0.02
 C69-C72
 2.336 with sigma of 0.02
 O6-C71
 2.426 with sigma of 0.02
 O6-C70
 2.426 with sigma of 0.02
3. Uiso/Uaniso restraints and constraints
C68 \\sim C67 \\sim C66 \\sim C65 \\sim C69 \\sim C72 \\sim C71 \\sim C70 \\sim
C61 \\sim C62 \\sim C63 \\sim C64 \\sim C51 \\sim C52 \\sim C53: within 3.8A
with sigma of 0.01 and sigma for terminal atoms of 0.02 within 3.8A
4. Others
 Fixed Sof: Si2(0.5) O2(0.5) O4(0.5) C1(0.5) C2(0.5) H2(0.5) C3(0.5) C4(0.5)
 H4(0.5) C5(0.5) C6(0.5) H6(0.5) C7(0.5) C8(0.5) H8(0.5) C9(0.5) H9(0.5)
 C10(0.5) H10(0.5) C11(0.5) H11(0.5) C12(0.5) C13(0.5) C14(0.5) H14(0.5)
 C15(0.5) H15(0.5) C16(0.5) H16(0.5) C17(0.5) H17(0.5) C18(0.5) H18(0.5)
 C19(0.5) C24(0.5) H24(0.5) C23(0.5) H23(0.5) C22(0.5) H22(0.5) C21(0.5)
 H21(0.5) C20(0.5) H20(0.5) C25(0.5) C26(0.5) H26(0.5) C27(0.5) H27(0.5)
 C28(0.5) H28(0.5) C29(0.5) H29(0.5) C30(0.5) C31(0.5) C36(0.5) H36(0.5)
 C35(0.5) H35(0.5) C34(0.5) H34(0.5) C33(0.5) H33(0.5) C32(0.5) H32(0.5)
 C37(0.5) C38(0.5) H38(0.5) C39(0.5) H39(0.5) C40(0.5) H40(0.5) C41(0.5)
 H41(0.5) C42(0.5) H42(0.5) C48(0.5) C47(0.5) H47(0.5) C46(0.5) H46(0.5)
 C45(0.5) H45(0.5) C44(0.5) H44(0.5) C43(0.5) C49(0.5) C50(0.5) H50(0.5)
 C51(0.5) H51(0.5) C52(0.5) H52(0.5) C53(0.5) H53(0.5) C54(0.5) H54(0.5)
 C55(0.5) C56(0.5) H56(0.5) C57(0.5) H57(0.5) C58(0.5) H58(0.5) C59(0.5)
 H59(0.5) C60(0.5) H60(0.5) C61(0.5) H61A(0.5) H61B(0.5) C62(0.5) H62A(0.5)
 H62B(0.5) C63(0.5) H63A(0.5) H63B(0.5) C64(0.5) H64A(0.5) H64B(0.5) O5(0.5)
 C65(0.5) H65A(0.5) H65B(0.5) C68(0.5) H68A(0.5) H68B(0.5) C66(0.5) H66A(0.5)
 H66B(0.5) C67(0.5) H67A(0.5) H67B(0.5) O6(0.5) C69(0.5) H69A(0.5) H69B(0.5)
 C70(0.5) H70A(0.5) H70B(0.5) C71(0.5) H71A(0.5) H71B(0.5) C72(0.5) H72A(0.5)
 H72B(0.5)
5.a Secondary CH2 refined with riding coordinates:
 C61(H61A,H61B), C62(H62A,H62B), C63(H63A,H63B), C64(H64A,H64B), C65(H65A,
 H65B), C68(H68A,H68B), C66(H66A,H66B), C67(H67A,H67B), C69(H69A,H69B),
 C70(H70A,H70B), C71(H71A,H71B), C72(H72A,H72B)
5.b Aromatic/amide H refined with riding coordinates:
 C2(H2), C4(H4), C6(H6), C8(H8), C9(H9), C10(H10), C11(H11), C14(H14),
 C15(H15), C16(H16), C17(H17), C18(H18), C24(H24), C23(H23), C22(H22), C21(H21),
  C20(H20), C26(H26), C27(H27), C28(H28), C29(H29), C36(H36), C35(H35),
 C34(H34), C33(H33), C32(H32), C38(H38), C39(H39), C40(H40), C41(H41), C42(H42),
  C47(H47), C46(H46), C45(H45), C44(H44), C50(H50), C51(H51), C52(H52),
 C53(H53), C54(H54), C56(H56), C57(H57), C58(H58), C59(H59), C60(H60)
5.c Fitted hexagon refined as free rotating group:
 C7(C8,C9,C10,C11,C12), C13(C14,C15,C16,C17,C18), C19(C24,C23,C22,C21,C20),
 C25(C26,C27,C28,C29,C30), C31(C36,C35,C34,C33,C32), C37(C38,C39,C40,C41,C42),
 C48(C47,C46,C45,C44,C43), C49(C50,C51,C52,C53,C54), C55(C56,C57,C58,C59,C60)
;
_olex2_submission_special_instructions 'No special instructions were received'

loop_
_space_group_symop_operation_xyz
'x, y, z'
'-x, y+1/2, -z'
'-x, -y, -z'
'x, -y-1/2, z'

loop_
_atom_site_label
_atom_site_type_symbol
_atom_site_fract_x
_atom_site_fract_y
_atom_site_fract_z
_atom_site_U_iso_or_equiv
_atom_site_adp_type
_atom_site_occupancy
_atom_site_site_symmetry_order
_atom_site_calc_flag
_atom_site_refinement_flags_posn
_atom_site_refinement_flags_adp
_atom_site_refinement_flags_occupancy
_atom_site_disorder_assembly
_atom_site_disorder_group
Ce1 Ce 0.57072(2) 0.750000 0.28149(2) 0.03785(9) Uani 1 2 d S T P . .
Si1 Si 0.77119(14) 0.750000 0.58570(12) 0.0704(5) Uani 1 2 d S T P . .
Si2 Si 0.60694(17) 0.56938(11) 0.17329(16) 0.0449(4) Uani 0.5 1 d . . P A -1
Si3 Si 0.28385(12) 0.750000 0.25819(13) 0.0513(3) Uani 1 2 d S T P . .
O1 O 0.6821(3) 0.750000 0.4604(3) 0.0512(8) Uani 1 2 d S T P . .
O2 O 0.6050(4) 0.6458(3) 0.2235(4) 0.0507(11) Uani 0.5 1 d . . P A -1
O3 O 0.4014(3) 0.750000 0.2615(3) 0.0559(9) Uani 1 2 d S T P A .
O4 O 0.4777(5) 0.7873(4) 0.0744(4) 0.0725(17) Uani 0.5 1 d D . P A -1
C1 C 0.5680(6) 0.6221(3) 0.5222(5) 0.0413(14) Uani 0.5 1 d . . P A -1
C2 C 0.6355(6) 0.5810(3) 0.4968(5) 0.0411(14) Uani 0.5 1 d . . P A -1
H2 H 0.710761 0.578167 0.546407 0.049 Uiso 0.5 1 calc R U P A -1
C3 C 0.5940(6) 0.5435(4) 0.3988(6) 0.0413(14) Uani 0.5 1 d . . P A -1
C4 C 0.4783(5) 0.5451(4) 0.3269(5) 0.0395(13) Uani 0.5 1 d . . P A -1
H4 H 0.448173 0.517601 0.263797 0.047 Uiso 0.5 1 calc R U P A -1
C5 C 0.4097(5) 0.5873(3) 0.3499(5) 0.0395(13) Uani 0.5 1 d . . P A -1
C6 C 0.4556(6) 0.6241(3) 0.4488(6) 0.0431(14) Uani 0.5 1 d . . P A -1
H6 H 0.409258 0.650826 0.465908 0.052 Uiso 0.5 1 calc R U P A -1
C7 C 0.6150(4) 0.6585(3) 0.6302(3) 0.0438(14) Uani 0.5 1 d G . P A -1
C8 C 0.5680(4) 0.6410(3) 0.6951(4) 0.059(2) Uani 0.5 1 d G . P A -1
H8 H 0.503466 0.613899 0.666581 0.070 Uiso 0.5 1 calc R U P A -1
C9 C 0.6175(6) 0.6639(3) 0.8027(4) 0.078(3) Uani 0.5 1 d G . P A -1
H9 H 0.586095 0.652185 0.846081 0.094 Uiso 0.5 1 calc R U P A -1
C10 C 0.7140(6) 0.7044(4) 0.8453(3) 0.092(4) Uani 0.5 1 d G . P A -1
H10 H 0.747163 0.719769 0.917287 0.110 Uiso 0.5 1 calc R U P A -1
C11 C 0.7610(4) 0.7220(3) 0.7804(4) 0.075(3) Uani 0.5 1 d G . P A -1
H11 H 0.825605 0.749069 0.808994 0.090 Uiso 0.5 1 calc R U P A -1
C12 C 0.7115(4) 0.6990(3) 0.6729(3) 0.0528(17) Uani 0.5 1 d G . P A -1
C13 C 0.8286(5) 0.8307(2) 0.6421(5) 0.0517(17) Uani 0.5 1 d G . P A -1
C14 C 0.7649(4) 0.8762(3) 0.6677(5) 0.077(3) Uani 0.5 1 d G . P A -1
H14 H 0.704181 0.858482 0.671973 0.093 Uiso 0.5 1 calc R U P A -1
C15 C 0.7921(6) 0.9483(3) 0.6869(6) 0.093(4) Uani 0.5 1 d G . P A -1
H15 H 0.749493 0.978726 0.704029 0.112 Uiso 0.5 1 calc R U P A -1
C16 C 0.8829(6) 0.9748(2) 0.6805(7) 0.092(3) Uani 0.5 1 d G . P A -1
H16 H 0.901038 1.022971 0.693393 0.110 Uiso 0.5 1 calc R U P A -1
C17 C 0.9465(5) 0.9292(3) 0.6550(6) 0.086(3) Uani 0.5 1 d G . P A -1
H17 H 1.007271 0.946972 0.650702 0.103 Uiso 0.5 1 calc R U P A -1
C18 C 0.9194(4) 0.8572(3) 0.6358(5) 0.064(2) Uani 0.5 1 d G . P A -1
H18 H 0.961960 0.826727 0.618646 0.077 Uiso 0.5 1 calc R U P A -1
C19 C 0.8910(5) 0.6781(3) 0.5997(5) 0.0562(19) Uani 0.5 1 d G . P A -1
C24 C 0.8772(5) 0.6378(4) 0.5109(4) 0.069(2) Uani 0.5 1 d G . P A -1
H24 H 0.812264 0.641779 0.444682 0.083 Uiso 0.5 1 calc R U P A -1
C23 C 0.9606(7) 0.5916(4) 0.5209(6) 0.092(3) Uani 0.5 1 d G . P A -1
H23 H 0.951370 0.564678 0.461417 0.110 Uiso 0.5 1 calc R U P A -1
C22 C 1.0577(6) 0.5857(4) 0.6198(8) 0.106(4) Uani 0.5 1 d G . P A -1
H22 H 1.113441 0.554775 0.626487 0.128 Uiso 0.5 1 calc R U P A -1
C21 C 1.0714(5) 0.6259(5) 0.7087(6) 0.114(5) Uani 0.5 1 d G . P A -1
H21 H 1.136407 0.621973 0.774823 0.137 Uiso 0.5 1 calc R U P A -1
C20 C 0.9881(6) 0.6721(4) 0.6986(4) 0.095(4) Uani 0.5 1 d G . P A -1
H20 H 0.997302 0.699074 0.758090 0.114 Uiso 0.5 1 calc R U P A -1
C25 C 0.6679(4) 0.4950(2) 0.3776(4) 0.0421(14) Uani 0.5 1 d G . P A -1
C26 C 0.7237(4) 0.4425(3) 0.4553(3) 0.0516(17) Uani 0.5 1 d G . P A -1
H26 H 0.720781 0.442336 0.520052 0.062 Uiso 0.5 1 calc R U P A -1
C27 C 0.7839(4) 0.3903(2) 0.4362(4) 0.063(2) Uani 0.5 1 d G . P A -1
H27 H 0.821251 0.355212 0.488143 0.076 Uiso 0.5 1 calc R U P A -1
C28 C 0.7883(4) 0.3906(3) 0.3394(4) 0.067(2) Uani 0.5 1 d G . P A -1
H28 H 0.828613 0.355669 0.326607 0.080 Uiso 0.5 1 calc R U P A -1
C29 C 0.7326(4) 0.4431(3) 0.2617(3) 0.0581(19) Uani 0.5 1 d G . P A -1
H29 H 0.735505 0.443248 0.196981 0.070 Uiso 0.5 1 calc R U P A -1
C30 C 0.6724(4) 0.4953(2) 0.2809(3) 0.0444(14) Uani 0.5 1 d G . P A -1
C31 C 0.6933(5) 0.5774(3) 0.0993(4) 0.057(2) Uani 0.5 1 d G . P A -1
C36 C 0.6395(4) 0.5909(4) -0.0119(4) 0.072(2) Uani 0.5 1 d G . P A -1
H36 H 0.562682 0.587960 -0.052025 0.086 Uiso 0.5 1 calc R U P A -1
C35 C 0.7006(6) 0.6090(4) -0.0632(4) 0.095(4) Uani 0.5 1 d G . P A -1
H35 H 0.664628 0.618029 -0.137654 0.114 Uiso 0.5 1 calc R U P A -1
C34 C 0.8154(6) 0.6134(4) -0.0033(7) 0.098(4) Uani 0.5 1 d G . P A -1
H34 H 0.856281 0.625456 -0.037617 0.118 Uiso 0.5 1 calc R U P A -1
C33 C 0.8692(4) 0.5998(4) 0.1079(6) 0.097(4) Uani 0.5 1 d G . P A -1
H33 H 0.945990 0.602814 0.148048 0.117 Uiso 0.5 1 calc R U P A -1
C32 C 0.8081(5) 0.5818(4) 0.1593(4) 0.077(3) Uani 0.5 1 d G . P A -1
H32 H 0.844046 0.572745 0.233678 0.092 Uiso 0.5 1 calc R U P A -1
C37 C 0.4609(4) 0.5410(3) 0.0704(4) 0.0568(19) Uani 0.5 1 d G . P A -1
C38 C 0.4448(5) 0.4790(3) 0.0101(6) 0.079(3) Uani 0.5 1 d G . P A -1
H38 H 0.505448 0.453048 0.017214 0.094 Uiso 0.5 1 calc R U P A -1
C39 C 0.3379(6) 0.4557(4) -0.0609(6) 0.094(4) Uani 0.5 1 d G . P A -1
H39 H 0.327119 0.414160 -0.101323 0.113 Uiso 0.5 1 calc R U P A -1
C40 C 0.2472(4) 0.4944(5) -0.0716(6) 0.111(5) Uani 0.5 1 d G . P A -1
H40 H 0.175711 0.478789 -0.119115 0.133 Uiso 0.5 1 calc R U P A -1
C41 C 0.2633(4) 0.5564(5) -0.0112(6) 0.101(4) Uani 0.5 1 d G . P A -1
H41 H 0.202630 0.582308 -0.018369 0.121 Uiso 0.5 1 calc R U P A -1
C42 C 0.3702(5) 0.5797(3) 0.0598(5) 0.071(2) Uani 0.5 1 d G . P A -1
H42 H 0.380959 0.621197 0.100169 0.085 Uiso 0.5 1 calc R U P A -1
C48 C 0.2227(4) 0.6486(2) 0.2364(5) 0.0493(16) Uani 0.5 1 d G . P A -1
C47 C 0.1085(3) 0.6435(3) 0.1706(5) 0.068(2) Uani 0.5 1 d G . P A -1
H47 H 0.065745 0.684743 0.146351 0.082 Uiso 0.5 1 calc R U P A -1
C46 C 0.0583(3) 0.5768(3) 0.1410(5) 0.083(3) Uani 0.5 1 d G . P A -1
H46 H -0.018065 0.573379 0.096905 0.100 Uiso 0.5 1 calc R U P A -1
C45 C 0.1222(4) 0.5151(2) 0.1772(5) 0.081(3) Uani 0.5 1 d G . P A -1
H45 H 0.088645 0.470489 0.157341 0.097 Uiso 0.5 1 calc R U P A -1
C44 C 0.2364(4) 0.5202(2) 0.2430(5) 0.0586(19) Uani 0.5 1 d G . P A -1
H44 H 0.279167 0.478961 0.267222 0.070 Uiso 0.5 1 calc R U P A -1
C43 C 0.2866(3) 0.5869(2) 0.2726(4) 0.0456(15) Uani 0.5 1 d G . P A -1
C49 C 0.2925(5) 0.7823(3) 0.3874(4) 0.0593(19) Uani 0.5 1 d G . P A -1
C50 C 0.1948(4) 0.7938(4) 0.3909(5) 0.076(3) Uani 0.5 1 d G . P A -1
H50 H 0.126778 0.786510 0.328936 0.091 Uiso 0.5 1 calc R U P A -1
C51 C 0.1987(6) 0.8162(4) 0.4871(6) 0.102(3) Uani 0.5 1 d G U P A -1
H51 H 0.133353 0.823845 0.489465 0.123 Uiso 0.5 1 calc R U P A -1
C52 C 0.3004(8) 0.8271(4) 0.5797(5) 0.108(3) Uani 0.5 1 d G U P A -1
H52 H 0.303049 0.842045 0.644059 0.129 Uiso 0.5 1 calc R U P A -1
C53 C 0.3981(6) 0.8156(4) 0.5762(4) 0.112(4) Uani 0.5 1 d G U P A -1
H53 H 0.466172 0.822908 0.638126 0.134 Uiso 0.5 1 calc R U P A -1
C54 C 0.3942(4) 0.7932(4) 0.4800(5) 0.077(3) Uani 0.5 1 d G . P A -1
H54 H 0.459599 0.785572 0.477597 0.092 Uiso 0.5 1 calc R U P A -1
C55 C 0.1833(4) 0.8034(3) 0.1408(4) 0.0524(17) Uani 0.5 1 d G . P A -1
C56 C 0.1271(5) 0.7793(3) 0.0338(4) 0.071(2) Uani 0.5 1 d G . P A -1
H56 H 0.125291 0.730774 0.018904 0.086 Uiso 0.5 1 calc R U P A -1
C57 C 0.0737(5) 0.8278(4) -0.0509(3) 0.088(3) Uani 0.5 1 d G . P A -1
H57 H 0.036102 0.811733 -0.122468 0.105 Uiso 0.5 1 calc R U P A -1
C58 C 0.0764(6) 0.9004(3) -0.0286(5) 0.088(3) Uani 0.5 1 d G . P A -1
H58 H 0.040651 0.932873 -0.085288 0.106 Uiso 0.5 1 calc R U P A -1
C59 C 0.1326(6) 0.9245(2) 0.0784(5) 0.083(3) Uani 0.5 1 d G . P A -1
H59 H 0.134391 0.973054 0.093265 0.100 Uiso 0.5 1 calc R U P A -1
C60 C 0.1860(5) 0.8760(3) 0.1631(4) 0.065(2) Uani 0.5 1 d G . P A -1
H60 H 0.223581 0.892095 0.234638 0.078 Uiso 0.5 1 calc R U P A -1
C61 C 0.5071(7) 0.7571(13) -0.0027(7) 0.109(3) Uani 0.5 1 d D U P A -1
H61A H 0.552649 0.714949 0.028050 0.131 Uiso 0.5 1 calc R U P A -1
H61B H 0.549229 0.791610 -0.019393 0.131 Uiso 0.5 1 calc R U P A -1
C62 C 0.3999(9) 0.7370(10) -0.1076(7) 0.118(3) Uani 0.5 1 d D U P A -1
H62A H 0.394584 0.685748 -0.119301 0.142 Uiso 0.5 1 calc R U P A -1
H62B H 0.396408 0.760525 -0.170714 0.142 Uiso 0.5 1 calc R U P A -1
C63 C 0.3074(8) 0.7644(9) -0.0846(8) 0.127(4) Uani 0.5 1 d D U P A -1
H63A H 0.252411 0.791232 -0.146275 0.152 Uiso 0.5 1 calc R U P A -1
H63B H 0.270950 0.724697 -0.070394 0.152 Uiso 0.5 1 calc R U P A -1
C64 C 0.3659(8) 0.8126(7) 0.0162(8) 0.111(3) Uani 0.5 1 d D U P A -1
H64A H 0.364124 0.862060 -0.005184 0.134 Uiso 0.5 1 calc R U P A -1
H64B H 0.330315 0.809012 0.060955 0.134 Uiso 0.5 1 calc R U P A -1
O5 O 0.7380(5) 0.8025(4) 0.2649(6) 0.084(2) Uani 0.5 1 d D . P A -1
C65 C 0.7900(8) 0.7633(10) 0.2149(11) 0.142(4) Uani 0.5 1 d D U P A -1
H65A H 0.757608 0.775435 0.138326 0.170 Uiso 0.5 1 calc R U P A -1
H65B H 0.782181 0.712281 0.221382 0.170 Uiso 0.5 1 calc R U P A -1
C68 C 0.8069(10) 0.8561(9) 0.3398(13) 0.154(4) Uani 0.5 1 d D U P A -1
H68A H 0.810541 0.849519 0.409931 0.185 Uiso 0.5 1 calc R U P A -1
H68B H 0.777243 0.903304 0.312722 0.185 Uiso 0.5 1 calc R U P A -1
C66 C 0.9121(9) 0.7853(10) 0.2765(15) 0.171(5) Uani 0.5 1 d D U P A -1
H66A H 0.937256 0.799406 0.225686 0.206 Uiso 0.5 1 calc R U P A -1
H66B H 0.957258 0.745617 0.319677 0.206 Uiso 0.5 1 calc R U P A -1
C67 C 0.9218(10) 0.8484(10) 0.3508(15) 0.170(5) Uani 0.5 1 d D U P A -1
H67A H 0.976625 0.838509 0.425647 0.204 Uiso 0.5 1 calc R U P A -1
H67B H 0.942832 0.891735 0.327417 0.204 Uiso 0.5 1 calc R U P A -1
O6 O 0.5516(7) 0.8864(3) 0.2979(5) 0.0805(19) Uani 0.5 1 d D . P A -1
C69 C 0.5007(18) 0.9422(6) 0.2200(8) 0.161(4) Uani 0.5 1 d D U P A -1
H69A H 0.420876 0.941693 0.190278 0.193 Uiso 0.5 1 calc R U P A -1
H69B H 0.517606 0.937526 0.160891 0.193 Uiso 0.5 1 calc R U P A -1
C70 C 0.5515(19) 1.0120(6) 0.2855(11) 0.179(5) Uani 0.5 1 d D U P A -1
H70A H 0.616641 1.026314 0.280823 0.215 Uiso 0.5 1 calc R U P A -1
H70B H 0.498044 1.050663 0.259181 0.215 Uiso 0.5 1 calc R U P A -1
C71 C 0.582(2) 0.9914(7) 0.4029(11) 0.171(5) Uani 0.5 1 d D U P A -1
H71A H 0.659827 1.001459 0.452339 0.206 Uiso 0.5 1 calc R U P A -1
H71B H 0.537360 1.017705 0.426834 0.206 Uiso 0.5 1 calc R U P A -1
C72 C 0.559(2) 0.9114(7) 0.3989(10) 0.173(5) Uani 0.5 1 d D U P A -1
H72A H 0.618985 0.887329 0.460575 0.207 Uiso 0.5 1 calc R U P A -1
H72B H 0.490502 0.902723 0.399873 0.207 Uiso 0.5 1 calc R U P A -1

loop_
_atom_site_aniso_label
_atom_site_aniso_U_11
_atom_site_aniso_U_22
_atom_site_aniso_U_33
_atom_site_aniso_U_23
_atom_site_aniso_U_13
_atom_site_aniso_U_12
Ce1 0.03598(14) 0.04182(15) 0.03584(14) 0.000 0.01748(10) 0.000
Si1 0.0486(8) 0.1229(16) 0.0325(7) 0.000 0.0141(6) 0.000
Si2 0.0499(10) 0.0461(10) 0.0443(10) -0.0013(8) 0.0273(8) 0.0041(8)
Si3 0.0375(7) 0.0625(9) 0.0554(8) 0.000 0.0237(6) 0.000
O1 0.052(2) 0.057(2) 0.0355(17) 0.000 0.0144(15) 0.000
O2 0.062(3) 0.046(3) 0.054(3) 0.000(2) 0.036(3) 0.002(2)
O3 0.0396(18) 0.064(2) 0.067(2) 0.000 0.0280(17) 0.000
O4 0.076(4) 0.093(4) 0.051(3) 0.013(3) 0.033(3) 0.013(3)
C1 0.054(4) 0.039(3) 0.040(3) -0.005(3) 0.030(3) -0.008(3)
C2 0.043(3) 0.041(3) 0.041(3) -0.001(3) 0.021(3) -0.009(3)
C3 0.048(4) 0.036(3) 0.040(3) 0.007(3) 0.022(3) 0.004(3)
C4 0.042(3) 0.041(3) 0.040(3) -0.004(3) 0.024(3) -0.006(3)
C5 0.043(3) 0.035(3) 0.047(3) 0.001(3) 0.028(3) -0.009(3)
C6 0.055(4) 0.036(3) 0.051(4) 0.003(3) 0.036(3) -0.002(3)
C7 0.064(4) 0.036(3) 0.037(3) 0.002(3) 0.029(3) -0.003(3)
C8 0.093(6) 0.047(4) 0.051(4) -0.009(3) 0.047(4) -0.015(4)
C9 0.130(9) 0.073(6) 0.061(5) -0.012(4) 0.069(6) -0.018(6)
C10 0.133(10) 0.102(8) 0.046(5) -0.022(5) 0.047(6) -0.034(7)
C11 0.100(7) 0.084(6) 0.038(4) -0.014(3) 0.030(4) -0.036(5)
C12 0.061(4) 0.060(4) 0.036(3) 0.000(3) 0.023(3) -0.010(4)
C13 0.052(4) 0.051(4) 0.038(3) -0.005(3) 0.011(3) -0.011(3)
C14 0.076(6) 0.073(6) 0.077(6) -0.024(5) 0.032(5) -0.017(5)
C15 0.100(8) 0.070(6) 0.094(8) -0.034(6) 0.035(7) -0.006(6)
C16 0.094(8) 0.055(5) 0.100(8) -0.015(5) 0.026(6) -0.018(5)
C17 0.084(7) 0.067(6) 0.098(8) -0.014(6) 0.039(6) -0.033(5)
C18 0.063(5) 0.055(5) 0.063(6) -0.007(4) 0.023(5) -0.011(4)
C19 0.055(5) 0.050(4) 0.053(4) 0.008(4) 0.017(4) -0.007(4)
C24 0.060(5) 0.081(6) 0.072(6) 0.000(5) 0.036(4) -0.005(5)
C23 0.087(8) 0.086(8) 0.113(9) -0.005(7) 0.056(7) 0.002(6)
C22 0.093(9) 0.091(8) 0.153(13) 0.023(9) 0.074(9) 0.023(7)
C21 0.081(8) 0.099(9) 0.116(11) 0.019(8) 0.013(7) 0.028(7)
C20 0.097(8) 0.084(8) 0.069(6) 0.005(6) 0.014(6) 0.023(7)
C25 0.043(3) 0.039(3) 0.047(4) -0.004(3) 0.024(3) -0.007(3)
C26 0.053(4) 0.051(4) 0.051(4) 0.009(3) 0.025(3) 0.005(3)
C27 0.059(5) 0.056(5) 0.070(5) 0.010(4) 0.027(4) 0.006(4)
C28 0.064(5) 0.059(5) 0.073(5) -0.002(4) 0.028(4) 0.021(4)
C29 0.065(5) 0.053(4) 0.059(4) -0.003(4) 0.032(4) 0.013(4)
C30 0.044(3) 0.041(3) 0.049(4) -0.003(3) 0.023(3) -0.001(3)
C31 0.068(5) 0.053(5) 0.067(5) -0.006(4) 0.046(5) 0.003(4)
C36 0.095(7) 0.079(6) 0.060(5) -0.002(5) 0.052(5) -0.002(5)
C35 0.135(10) 0.100(8) 0.090(8) 0.015(6) 0.086(8) 0.007(8)
C34 0.132(10) 0.088(8) 0.135(11) 0.017(7) 0.112(10) 0.021(7)
C33 0.074(7) 0.101(9) 0.138(11) 0.028(8) 0.069(7) 0.025(6)
C32 0.062(5) 0.094(7) 0.083(6) 0.023(6) 0.043(5) 0.015(5)
C37 0.062(5) 0.066(5) 0.042(4) 0.000(3) 0.024(3) -0.005(4)
C38 0.076(6) 0.066(6) 0.084(7) -0.020(5) 0.031(5) -0.008(5)
C39 0.077(7) 0.078(8) 0.098(9) -0.015(7) 0.019(6) -0.023(6)
C40 0.090(9) 0.123(11) 0.090(8) 0.005(8) 0.020(7) -0.041(8)
C41 0.065(6) 0.154(13) 0.081(7) 0.035(8) 0.032(6) 0.023(7)
C42 0.057(5) 0.090(7) 0.058(5) 0.008(5) 0.022(4) 0.009(5)
C48 0.041(3) 0.049(4) 0.066(5) -0.011(4) 0.033(3) -0.008(3)
C47 0.040(4) 0.068(5) 0.090(6) -0.002(5) 0.026(4) -0.005(4)
C46 0.043(4) 0.088(7) 0.111(8) -0.006(6) 0.031(5) -0.017(5)
C45 0.066(6) 0.074(6) 0.099(7) -0.014(6) 0.036(5) -0.031(5)
C44 0.061(5) 0.049(4) 0.067(5) -0.001(4) 0.033(4) -0.011(4)
C43 0.046(4) 0.049(4) 0.051(4) -0.002(3) 0.031(3) -0.010(3)
C49 0.071(5) 0.049(4) 0.067(5) 0.001(4) 0.040(4) -0.002(4)
C50 0.077(6) 0.085(6) 0.084(6) -0.013(5) 0.054(5) -0.005(5)
C51 0.157(9) 0.090(6) 0.096(6) -0.014(5) 0.091(6) -0.002(6)
C52 0.179(10) 0.086(6) 0.082(5) -0.020(5) 0.081(6) -0.007(7)
C53 0.172(10) 0.080(6) 0.085(6) -0.023(5) 0.063(6) -0.004(6)
C54 0.087(7) 0.058(5) 0.073(6) -0.014(4) 0.030(5) 0.009(5)
C55 0.040(3) 0.059(4) 0.057(4) -0.002(3) 0.022(3) 0.005(3)
C56 0.054(4) 0.074(5) 0.061(5) -0.008(4) 0.009(4) 0.003(4)
C57 0.072(6) 0.110(9) 0.058(5) -0.008(6) 0.014(5) 0.003(6)
C58 0.066(6) 0.109(9) 0.076(7) 0.019(6) 0.023(5) 0.011(6)
C59 0.089(7) 0.055(5) 0.090(7) 0.017(5) 0.032(6) 0.021(5)
C60 0.068(5) 0.055(5) 0.066(5) 0.001(4) 0.029(4) 0.009(4)
C61 0.125(5) 0.148(7) 0.074(4) 0.010(6) 0.063(4) 0.004(6)
C62 0.146(6) 0.136(8) 0.063(4) 0.011(6) 0.043(4) 0.003(7)
C63 0.141(6) 0.136(8) 0.078(4) 0.012(6) 0.034(5) 0.002(6)
C64 0.141(6) 0.126(7) 0.068(4) 0.013(5) 0.051(4) 0.008(6)
O5 0.067(4) 0.111(5) 0.078(4) 0.002(4) 0.038(3) -0.028(4)
C65 0.092(5) 0.201(9) 0.153(6) 0.004(7) 0.075(5) -0.011(7)
C68 0.096(6) 0.215(10) 0.153(8) 0.009(8) 0.062(6) -0.028(7)
C66 0.095(6) 0.221(11) 0.183(8) 0.000(8) 0.056(6) -0.007(7)
C67 0.097(6) 0.227(10) 0.170(8) 0.001(8) 0.053(7) -0.019(8)
O6 0.114(6) 0.050(3) 0.074(4) 0.001(3) 0.042(4) -0.004(3)
C69 0.227(9) 0.111(7) 0.099(6) -0.004(6) 0.042(7) 0.023(7)
C70 0.255(10) 0.110(7) 0.110(7) -0.013(6) 0.039(8) 0.021(8)
C71 0.250(10) 0.112(7) 0.104(7) -0.016(7) 0.048(8) 0.025(8)
C72 0.250(10) 0.116(7) 0.109(7) -0.010(7) 0.052(8) 0.024(8)

loop_
_atom_type_symbol
_atom_type_description
_atom_type_scat_dispersion_real
_atom_type_scat_dispersion_imag
_atom_type_scat_source
C C 0.0033 0.0016 'International Tables Vol C Tables 4.2.6.8 and 6.1.1.4'
H H 0.0000 0.0000 'International Tables Vol C Tables 4.2.6.8 and 6.1.1.4'
Ce Ce -0.2486 2.6331 'International Tables Vol C Tables 4.2.6.8 and 6.1.1.4'
O O 0.0106 0.0060 'International Tables Vol C Tables 4.2.6.8 and 6.1.1.4'
Si Si 0.0817 0.0704 'International Tables Vol C Tables 4.2.6.8 and 6.1.1.4'

loop_
_geom_angle_atom_site_label_1
_geom_angle_atom_site_label_2
_geom_angle_atom_site_label_3
_geom_angle
_geom_angle_site_symmetry_1
_geom_angle_site_symmetry_3
_geom_angle_publ_flag
O1 Ce1 O2 104.96(14) . . ?
O1 Ce1 O4 161.16(16) . . ?
O1 Ce1 O5 86.80(18) . . ?
O1 Ce1 O6 86.78(15) . . ?
O2 Ce1 O4 84.55(19) . . ?
O2 Ce1 O5 86.8(2) . . ?
O2 Ce1 O6 159.3(2) . . ?
O3 Ce1 O1 104.63(15) . . ?
O3 Ce1 O2 110.37(14) . . ?
O3 Ce1 O4 86.61(17) . . ?
O3 Ce1 O5 155.42(18) . . ?
O3 Ce1 O6 82.20(18) . . ?
O5 Ce1 O4 77.4(2) . . ?
O6 Ce1 O4 79.7(2) . . ?
O6 Ce1 O5 76.7(3) . . ?
O1 Si1 C12 110.5(2) . . ?
O1 Si1 C13 116.8(2) . . ?
O1 Si1 C19 105.0(2) . . ?
C12 Si1 C19 100.2(3) . . ?
C13 Si1 C12 111.7(2) . . ?
C13 Si1 C19 111.2(3) . . ?
O2 Si2 C30 113.6(2) . . ?
O2 Si2 C31 108.4(3) . . ?
O2 Si2 C37 110.3(3) . . ?
C30 Si2 C31 107.6(2) . . ?
C37 Si2 C30 108.4(3) . . ?
C37 Si2 C31 108.4(3) . . ?
O3 Si3 C48 110.15(14) . . ?
O3 Si3 C49 112.8(2) . . ?
O3 Si3 C55 109.7(2) . . ?
C49 Si3 C48 106.0(3) . . ?
C55 Si3 C48 107.0(2) . . ?
C55 Si3 C49 111.1(3) . . ?
Si1 O1 Ce1 174.6(2) . . ?
Si2 O2 Ce1 170.2(3) . . ?
Si3 O3 Ce1 175.1(3) . . ?
C61 O4 Ce1 124.1(7) . . ?
C64 O4 Ce1 122.0(5) . . ?
C64 O4 C61 108.6(6) . . ?
C2 C1 C6 118.3(6) . . ?
C2 C1 C7 120.1(6) . . ?
C6 C1 C7 121.4(6) . . ?
C1 C2 H2 119.0 . . ?
C1 C2 C3 122.0(6) . . ?
C3 C2 H2 119.0 . . ?
C2 C3 C4 118.3(6) . . ?
C2 C3 C25 120.4(6) . . ?
C4 C3 C25 120.8(6) . . ?
C3 C4 H4 119.8 . . ?
C5 C4 C3 120.5(6) . . ?
C5 C4 H4 119.8 . . ?
C4 C5 C6 118.8(6) . . ?
C4 C5 C43 119.2(6) . . ?
C6 C5 C43 121.8(6) . . ?
C1 C6 C5 122.0(6) . . ?
C1 C6 H6 119.0 . . ?
C5 C6 H6 119.0 . . ?
C8 C7 C1 116.6(4) . . ?
C8 C7 C12 120.0 . . ?
C12 C7 C1 122.6(4) . . ?
C7 C8 H8 120.0 . . ?
C7 C8 C9 120.0 . . ?
C9 C8 H8 120.0 . . ?
C8 C9 H9 120.0 . . ?
C10 C9 C8 120.0 . . ?
C10 C9 H9 120.0 . . ?
C9 C10 H10 120.0 . . ?
C9 C10 C11 120.0 . . ?
C11 C10 H10 120.0 . . ?
C10 C11 H11 120.0 . . ?
C12 C11 C10 120.0 . . ?
C12 C11 H11 120.0 . . ?
C7 C12 Si1 125.7(2) . . ?
C11 C12 Si1 112.6(2) . . ?
C11 C12 C7 120.0 . . ?
C14 C13 Si1 116.9(3) . . ?
C14 C13 C18 120.0 . . ?
C18 C13 Si1 120.9(3) . . ?
C13 C14 H14 120.0 . . ?
C15 C14 C13 120.0 . . ?
C15 C14 H14 120.0 . . ?
C14 C15 H15 120.0 . . ?
C16 C15 C14 120.0 . . ?
C16 C15 H15 120.0 . . ?
C15 C16 H16 120.0 . . ?
C15 C16 C17 120.0 . . ?
C17 C16 H16 120.0 . . ?
C16 C17 H17 120.0 . . ?
C16 C17 C18 120.0 . . ?
C18 C17 H17 120.0 . . ?
C13 C18 H18 120.0 . . ?
C17 C18 C13 120.0 . . ?
C17 C18 H18 120.0 . . ?
C24 C19 Si1 120.9(4) . . ?
C24 C19 C20 120.0 . . ?
C20 C19 Si1 119.1(4) . . ?
C19 C24 H24 120.0 . . ?
C23 C24 C19 120.0 . . ?
C23 C24 H24 120.0 . . ?
C24 C23 H23 120.0 . . ?
C24 C23 C22 120.0 . . ?
C22 C23 H23 120.0 . . ?
C23 C22 H22 120.0 . . ?
C23 C22 C21 120.0 . . ?
C21 C22 H22 120.0 . . ?
C22 C21 H21 120.0 . . ?
C20 C21 C22 120.0 . . ?
C20 C21 H21 120.0 . . ?
C19 C20 H20 120.0 . . ?
C21 C20 C19 120.0 . . ?
C21 C20 H20 120.0 . . ?
C26 C25 C3 116.3(4) . . ?
C26 C25 C30 120.0 . . ?
C30 C25 C3 123.3(4) . . ?
C25 C26 H26 120.0 . . ?
C27 C26 C25 120.0 . . ?
C27 C26 H26 120.0 . . ?
C26 C27 H27 120.0 . . ?
C26 C27 C28 120.0 . . ?
C28 C27 H27 120.0 . . ?
C27 C28 H28 120.0 . . ?
C29 C28 C27 120.0 . . ?
C29 C28 H28 120.0 . . ?
C28 C29 H29 120.0 . . ?
C28 C29 C30 120.0 . . ?
C30 C29 H29 120.0 . . ?
C25 C30 Si2 123.0(2) . . ?
C29 C30 Si2 116.9(2) . . ?
C29 C30 C25 120.0 . . ?
C36 C31 Si2 119.2(3) . . ?
C36 C31 C32 120.0 . . ?
C32 C31 Si2 119.9(3) . . ?
C31 C36 H36 120.0 . . ?
C31 C36 C35 120.0 . . ?
C35 C36 H36 120.0 . . ?
C36 C35 H35 120.0 . . ?
C34 C35 C36 120.0 . . ?
C34 C35 H35 120.0 . . ?
C35 C34 H34 120.0 . . ?
C33 C34 C35 120.0 . . ?
C33 C34 H34 120.0 . . ?
C34 C33 H33 120.0 . . ?
C32 C33 C34 120.0 . . ?
C32 C33 H33 120.0 . . ?
C31 C32 H32 120.0 . . ?
C33 C32 C31 120.0 . . ?
C33 C32 H32 120.0 . . ?
C38 C37 Si2 119.6(3) . . ?
C38 C37 C42 120.0 . . ?
C42 C37 Si2 120.3(3) . . ?
C37 C38 H38 120.0 . . ?
C37 C38 C39 120.0 . . ?
C39 C38 H38 120.0 . . ?
C38 C39 H39 120.0 . . ?
C38 C39 C40 120.0 . . ?
C40 C39 H39 120.0 . . ?
C39 C40 H40 120.0 . . ?
C41 C40 C39 120.0 . . ?
C41 C40 H40 120.0 . . ?
C40 C41 H41 120.0 . . ?
C40 C41 C42 120.0 . . ?
C42 C41 H41 120.0 . . ?
C37 C42 H42 120.0 . . ?
C41 C42 C37 120.0 . . ?
C41 C42 H42 120.0 . . ?
C47 C48 Si3 114.6(3) . . ?
C47 C48 C43 120.0 . . ?
C43 C48 Si3 125.1(3) . . ?
C48 C47 H47 120.0 . . ?
C46 C47 C48 120.0 . . ?
C46 C47 H47 120.0 . . ?
C47 C46 H46 120.0 . . ?
C45 C46 C47 120.0 . . ?
C45 C46 H46 120.0 . . ?
C46 C45 H45 120.0 . . ?
C46 C45 C44 120.0 . . ?
C44 C45 H45 120.0 . . ?
C45 C44 H44 120.0 . . ?
C45 C44 C43 120.0 . . ?
C43 C44 H44 120.0 . . ?
C48 C43 C5 123.6(4) . . ?
C44 C43 C5 116.3(4) . . ?
C44 C43 C48 120.0 . . ?
C50 C49 Si3 118.7(3) . . ?
C50 C49 C54 120.0 . . ?
C54 C49 Si3 121.3(3) . . ?
C49 C50 H50 120.0 . . ?
C49 C50 C51 120.0 . . ?
C51 C50 H50 120.0 . . ?
C50 C51 H51 120.0 . . ?
C52 C51 C50 120.0 . . ?
C52 C51 H51 120.0 . . ?
C51 C52 H52 120.0 . . ?
C51 C52 C53 120.0 . . ?
C53 C52 H52 120.0 . . ?
C52 C53 H53 120.0 . . ?
C54 C53 C52 120.0 . . ?
C54 C53 H53 120.0 . . ?
C49 C54 H54 120.0 . . ?
C53 C54 C49 120.0 . . ?
C53 C54 H54 120.0 . . ?
C56 C55 Si3 124.9(3) . . ?
C56 C55 C60 120.0 . . ?
C60 C55 Si3 113.6(3) . . ?
C55 C56 H56 120.0 . . ?
C55 C56 C57 120.0 . . ?
C57 C56 H56 120.0 . . ?
C56 C57 H57 120.0 . . ?
C58 C57 C56 120.0 . . ?
C58 C57 H57 120.0 . . ?
C57 C58 H58 120.0 . . ?
C57 C58 C59 120.0 . . ?
C59 C58 H58 120.0 . . ?
C58 C59 H59 120.0 . . ?
C60 C59 C58 120.0 . . ?
C60 C59 H59 120.0 . . ?
C55 C60 H60 120.0 . . ?
C59 C60 C55 120.0 . . ?
C59 C60 H60 120.0 . . ?
O4 C61 H61A 109.9 . . ?
O4 C61 H61B 109.9 . . ?
O4 C61 C62 108.8(6) . . ?
H61A C61 H61B 108.3 . . ?
C62 C61 H61A 109.9 . . ?
C62 C61 H61B 109.9 . . ?
C61 C62 H62A 111.1 . . ?
C61 C62 H62B 111.1 . . ?
C61 C62 C63 103.1(7) . . ?
H62A C62 H62B 109.1 . . ?
C63 C62 H62A 111.1 . . ?
C63 C62 H62B 111.1 . . ?
C62 C63 H63A 110.6 . . ?
C62 C63 H63B 110.6 . . ?
H63A C63 H63B 108.8 . . ?
C64 C63 C62 105.6(7) . . ?
C64 C63 H63A 110.6 . . ?
C64 C63 H63B 110.6 . . ?
O4 C64 C63 105.7(7) . . ?
O4 C64 H64A 110.6 . . ?
O4 C64 H64B 110.6 . . ?
C63 C64 H64A 110.6 . . ?
C63 C64 H64B 110.6 . . ?
H64A C64 H64B 108.7 . . ?
C65 O5 Ce1 121.7(7) . . ?
C65 O5 C68 114.2(7) . . ?
C68 O5 Ce1 119.8(7) . . ?
O5 C65 H65A 110.7 . . ?
O5 C65 H65B 110.7 . . ?
O5 C65 C66 105.1(7) . . ?
H65A C65 H65B 108.8 . . ?
C66 C65 H65A 110.7 . . ?
C66 C65 H65B 110.7 . . ?
O5 C68 H68A 110.3 . . ?
O5 C68 H68B 110.3 . . ?
O5 C68 C67 107.2(8) . . ?
H68A C68 H68B 108.5 . . ?
C67 C68 H68A 110.3 . . ?
C67 C68 H68B 110.3 . . ?
C65 C66 H66A 110.2 . . ?
C65 C66 H66B 110.2 . . ?
C65 C66 C67 107.5(8) . . ?
H66A C66 H66B 108.5 . . ?
C67 C66 H66A 110.2 . . ?
C67 C66 H66B 110.2 . . ?
C68 C67 C66 105.0(8) . . ?
C68 C67 H67A 110.7 . . ?
C68 C67 H67B 110.7 . . ?
C66 C67 H67A 110.7 . . ?
C66 C67 H67B 110.7 . . ?
H67A C67 H67B 108.8 . . ?
C69 O6 Ce1 133.4(6) . . ?
C69 O6 C72 106.8(9) . . ?
C72 O6 Ce1 116.4(6) . . ?
O6 C69 H69A 110.9 . . ?
O6 C69 H69B 110.9 . . ?
O6 C69 C70 104.4(8) . . ?
H69A C69 H69B 108.9 . . ?
C70 C69 H69A 110.9 . . ?
C70 C69 H69B 110.9 . . ?
C69 C70 H70A 111.0 . . ?
C69 C70 H70B 111.0 . . ?
H70A C70 H70B 109.0 . . ?
C71 C70 C69 103.6(8) . . ?
C71 C70 H70A 111.0 . . ?
C71 C70 H70B 111.0 . . ?
C70 C71 H71A 110.7 . . ?
C70 C71 H71B 110.7 . . ?
H71A C71 H71B 108.8 . . ?
C72 C71 C70 105.1(8) . . ?
C72 C71 H71A 110.7 . . ?
C72 C71 H71B 110.7 . . ?
O6 C72 C71 105.6(9) . . ?
O6 C72 H72A 110.6 . . ?
O6 C72 H72B 110.6 . . ?
C71 C72 H72A 110.6 . . ?
C71 C72 H72B 110.6 . . ?
H72A C72 H72B 108.7 . . ?

loop_
_geom_bond_atom_site_label_1
_geom_bond_atom_site_label_2
_geom_bond_distance
_geom_bond_site_symmetry_2
_geom_bond_publ_flag
Ce1 O1 2.220(3) . ?
Ce1 O2 2.251(5) . ?
Ce1 O3 2.214(3) . ?
Ce1 O4 2.641(5) . ?
Ce1 O5 2.621(6) . ?
Ce1 O6 2.587(6) . ?
Si1 O1 1.585(4) . ?
Si1 C12 2.016(4) . ?
Si1 C13 1.710(4) . ?
Si1 C19 2.066(5) . ?
Si2 O2 1.599(5) . ?
Si2 C30 1.923(4) . ?
Si2 C31 1.929(4) . ?
Si2 C37 1.899(5) . ?
Si3 O3 1.600(4) . ?
Si3 C48 2.039(4) . ?
Si3 C49 1.860(4) . ?
Si3 C55 1.850(4) . ?
O4 C61 1.443(8) . ?
O4 C64 1.431(8) . ?
C1 C2 1.382(9) . ?
C1 C6 1.385(10) . ?
C1 C7 1.495(7) . ?
C2 H2 0.9300 . ?
C2 C3 1.397(10) . ?
C3 C4 1.416(10) . ?
C3 C25 1.498(8) . ?
C4 H4 0.9300 . ?
C4 C5 1.386(9) . ?
C5 C6 1.398(9) . ?
C5 C43 1.508(7) . ?
C6 H6 0.9300 . ?
C7 C8 1.3900 . ?
C7 C12 1.3900 . ?
C8 H8 0.9300 . ?
C8 C9 1.3900 . ?
C9 H9 0.9300 . ?
C9 C10 1.3900 . ?
C10 H10 0.9300 . ?
C10 C11 1.3900 . ?
C11 H11 0.9300 . ?
C11 C12 1.3900 . ?
C13 C14 1.3900 . ?
C13 C18 1.3900 . ?
C14 H14 0.9300 . ?
C14 C15 1.3900 . ?
C15 H15 0.9300 . ?
C15 C16 1.3900 . ?
C16 H16 0.9300 . ?
C16 C17 1.3900 . ?
C17 H17 0.9300 . ?
C17 C18 1.3900 . ?
C18 H18 0.9300 . ?
C19 C24 1.3900 . ?
C19 C20 1.3900 . ?
C24 H24 0.9300 . ?
C24 C23 1.3900 . ?
C23 H23 0.9300 . ?
C23 C22 1.3900 . ?
C22 H22 0.9300 . ?
C22 C21 1.3900 . ?
C21 H21 0.9300 . ?
C21 C20 1.3900 . ?
C20 H20 0.9300 . ?
C25 C26 1.3900 . ?
C25 C30 1.3900 . ?
C26 H26 0.9300 . ?
C26 C27 1.3900 . ?
C27 H27 0.9300 . ?
C27 C28 1.3900 . ?
C28 H28 0.9300 . ?
C28 C29 1.3900 . ?
C29 H29 0.9300 . ?
C29 C30 1.3900 . ?
C31 C36 1.3900 . ?
C31 C32 1.3900 . ?
C36 H36 0.9300 . ?
C36 C35 1.3900 . ?
C35 H35 0.9300 . ?
C35 C34 1.3900 . ?
C34 H34 0.9300 . ?
C34 C33 1.3900 . ?
C33 H33 0.9300 . ?
C33 C32 1.3900 . ?
C32 H32 0.9300 . ?
C37 C38 1.3900 . ?
C37 C42 1.3900 . ?
C38 H38 0.9300 . ?
C38 C39 1.3900 . ?
C39 H39 0.9300 . ?
C39 C40 1.3900 . ?
C40 H40 0.9300 . ?
C40 C41 1.3900 . ?
C41 H41 0.9300 . ?
C41 C42 1.3900 . ?
C42 H42 0.9300 . ?
C48 C47 1.3900 . ?
C48 C43 1.3900 . ?
C47 H47 0.9300 . ?
C47 C46 1.3900 . ?
C46 H46 0.9300 . ?
C46 C45 1.3900 . ?
C45 H45 0.9300 . ?
C45 C44 1.3900 . ?
C44 H44 0.9300 . ?
C44 C43 1.3900 . ?
C49 C50 1.3900 . ?
C49 C54 1.3900 . ?
C50 H50 0.9300 . ?
C50 C51 1.3900 . ?
C51 H51 0.9300 . ?
C51 C52 1.3900 . ?
C52 H52 0.9300 . ?
C52 C53 1.3900 . ?
C53 H53 0.9300 . ?
C53 C54 1.3900 . ?
C54 H54 0.9300 . ?
C55 C56 1.3900 . ?
C55 C60 1.3900 . ?
C56 H56 0.9300 . ?
C56 C57 1.3900 . ?
C57 H57 0.9300 . ?
C57 C58 1.3900 . ?
C58 H58 0.9300 . ?
C58 C59 1.3900 . ?
C59 H59 0.9300 . ?
C59 C60 1.3900 . ?
C60 H60 0.9300 . ?
C61 H61A 0.9700 . ?
C61 H61B 0.9700 . ?
C61 C62 1.545(9) . ?
C62 H62A 0.9700 . ?
C62 H62B 0.9700 . ?
C62 C63 1.547(9) . ?
C63 H63A 0.9700 . ?
C63 H63B 0.9700 . ?
C63 C64 1.537(9) . ?
C64 H64A 0.9700 . ?
C64 H64B 0.9700 . ?
O5 C65 1.427(8) . ?
O5 C68 1.430(9) . ?
C65 H65A 0.9700 . ?
C65 H65B 0.9700 . ?
C65 C66 1.530(9) . ?
C68 H68A 0.9700 . ?
C68 H68B 0.9700 . ?
C68 C67 1.523(9) . ?
C66 H66A 0.9700 . ?
C66 H66B 0.9700 . ?
C66 C67 1.538(9) . ?
C67 H67A 0.9700 . ?
C67 H67B 0.9700 . ?
O6 C69 1.427(9) . ?
O6 C72 1.448(9) . ?
C69 H69A 0.9700 . ?
C69 H69B 0.9700 . ?
C69 C70 1.554(9) . ?
C70 H70A 0.9700 . ?
C70 H70B 0.9700 . ?
C70 C71 1.539(9) . ?
C71 H71A 0.9700 . ?
C71 H71B 0.9700 . ?
C71 C72 1.525(9) . ?
C72 H72A 0.9700 . ?
C72 H72B 0.9700 . ?

loop_
_geom_torsion_atom_site_label_1
_geom_torsion_atom_site_label_2
_geom_torsion_atom_site_label_3
_geom_torsion_atom_site_label_4
_geom_torsion
_geom_torsion_site_symmetry_1
_geom_torsion_site_symmetry_2
_geom_torsion_site_symmetry_3
_geom_torsion_site_symmetry_4
_geom_torsion_publ_flag
Ce1 O4 C61 C62 133.0(11) . . . . ?
Ce1 O4 C64 C63 -125.5(8) . . . . ?
Ce1 O5 C65 C66 -147.0(11) . . . . ?
Ce1 O5 C68 C67 151.2(11) . . . . ?
Ce1 O6 C69 C70 -163.4(11) . . . . ?
Ce1 O6 C72 C71 162.5(13) . . . . ?
Si1 C13 C14 C15 -163.4(4) . . . . ?
Si1 C13 C18 C17 162.8(4) . . . . ?
Si1 C19 C24 C23 177.6(5) . . . . ?
Si1 C19 C20 C21 -177.7(5) . . . . ?
Si2 C31 C36 C35 169.0(5) . . . . ?
Si2 C31 C32 C33 -168.9(5) . . . . ?
Si2 C37 C38 C39 176.4(5) . . . . ?
Si2 C37 C42 C41 -176.4(5) . . . . ?
Si3 C48 C47 C46 173.7(4) . . . . ?
Si3 C48 C43 C5 11.0(6) . . . . ?
Si3 C48 C43 C44 -173.0(4) . . . . ?
Si3 C49 C50 C51 178.3(5) . . . . ?
Si3 C49 C54 C53 -178.3(5) . . . . ?
Si3 C55 C56 C57 -165.2(4) . . . . ?
Si3 C55 C60 C59 166.8(4) . . . . ?
O1 Si1 C13 C14 78.2(4) . . . . ?
O1 Si1 C13 C18 -85.1(4) . . . . ?
O2 Si2 C37 C38 174.4(4) . . . . ?
O2 Si2 C37 C42 -9.2(5) . . . . ?
O3 Si3 C49 C50 171.8(3) . . . . ?
O3 Si3 C49 C54 -9.9(4) . . . . ?
O3 Si3 C55 C56 79.9(4) . . . . ?
O3 Si3 C55 C60 -86.2(3) . . . . ?
O4 C61 C62 C63 4(2) . . . . ?
C1 C2 C3 C4 -3.5(10) . . . . ?
C1 C2 C3 C25 -175.3(6) . . . . ?
C1 C7 C8 C9 170.2(5) . . . . ?
C1 C7 C12 Si1 26.4(6) . . . . ?
C1 C7 C12 C11 -169.6(6) . . . . ?
C2 C1 C6 C5 -1.4(9) . . . . ?
C2 C1 C7 C8 -121.1(6) . . . . ?
C2 C1 C7 C12 48.8(7) . . . . ?
C2 C3 C4 C5 4.8(10) . . . . ?
C2 C3 C25 C26 54.5(7) . . . . ?
C2 C3 C25 C30 -133.1(5) . . . . ?
C3 C4 C5 C6 -4.5(9) . . . . ?
C3 C4 C5 C43 -179.0(6) . . . . ?
C3 C25 C26 C27 172.7(5) . . . . ?
C3 C25 C30 Si2 12.5(6) . . . . ?
C3 C25 C30 C29 -172.1(5) . . . . ?
C4 C3 C25 C26 -117.2(6) . . . . ?
C4 C3 C25 C30 55.3(8) . . . . ?
C4 C5 C6 C1 2.8(9) . . . . ?
C4 C5 C43 C48 -133.6(5) . . . . ?
C4 C5 C43 C44 50.3(7) . . . . ?
C6 C1 C2 C3 1.8(10) . . . . ?
C6 C1 C7 C8 53.9(7) . . . . ?
C6 C1 C7 C12 -136.1(5) . . . . ?
C6 C5 C43 C48 52.0(7) . . . . ?
C6 C5 C43 C44 -124.1(6) . . . . ?
C7 C1 C2 C3 177.1(6) . . . . ?
C7 C1 C6 C5 -176.6(5) . . . . ?
C7 C8 C9 C10 0.0 . . . . ?
C8 C7 C12 Si1 -164.0(5) . . . . ?
C8 C7 C12 C11 0.0 . . . . ?
C8 C9 C10 C11 0.0 . . . . ?
C9 C10 C11 C12 0.0 . . . . ?
C10 C11 C12 Si1 166.0(4) . . . . ?
C10 C11 C12 C7 0.0 . . . . ?
C12 Si1 C13 C14 -50.3(4) . . . . ?
C12 Si1 C13 C18 146.4(4) . . . . ?
C12 C7 C8 C9 0.0 . . . . ?
C13 C14 C15 C16 0.0 . . . . ?
C14 C13 C18 C17 0.0 . . . . ?
C14 C15 C16 C17 0.0 . . . . ?
C15 C16 C17 C18 0.0 . . . . ?
C16 C17 C18 C13 0.0 . . . . ?
C18 C13 C14 C15 0.0 . . . . ?
C19 Si1 C13 C14 -161.3(3) . . . . ?
C19 Si1 C13 C18 35.4(4) . . . . ?
C19 C24 C23 C22 0.0 . . . . ?
C24 C19 C20 C21 0.0 . . . . ?
C24 C23 C22 C21 0.0 . . . . ?
C23 C22 C21 C20 0.0 . . . . ?
C22 C21 C20 C19 0.0 . . . . ?
C20 C19 C24 C23 0.0 . . . . ?
C25 C3 C4 C5 176.6(6) . . . . ?
C25 C26 C27 C28 0.0 . . . . ?
C26 C25 C30 Si2 -175.4(4) . . . . ?
C26 C25 C30 C29 0.0 . . . . ?
C26 C27 C28 C29 0.0 . . . . ?
C27 C28 C29 C30 0.0 . . . . ?
C28 C29 C30 Si2 175.7(4) . . . . ?
C28 C29 C30 C25 0.0 . . . . ?
C30 Si2 C37 C38 -60.7(4) . . . . ?
C30 Si2 C37 C42 115.8(4) . . . . ?
C30 C25 C26 C27 0.0 . . . . ?
C31 Si2 C37 C38 55.9(4) . . . . ?
C31 Si2 C37 C42 -127.7(4) . . . . ?
C31 C36 C35 C34 0.0 . . . . ?
C36 C31 C32 C33 0.0 . . . . ?
C36 C35 C34 C33 0.0 . . . . ?
C35 C34 C33 C32 0.0 . . . . ?
C34 C33 C32 C31 0.0 . . . . ?
C32 C31 C36 C35 0.0 . . . . ?
C37 C38 C39 C40 0.0 . . . . ?
C38 C37 C42 C41 0.0 . . . . ?
C38 C39 C40 C41 0.0 . . . . ?
C39 C40 C41 C42 0.0 . . . . ?
C40 C41 C42 C37 0.0 . . . . ?
C42 C37 C38 C39 0.0 . . . . ?
C48 Si3 C49 C50 -67.6(4) . . . . ?
C48 Si3 C49 C54 110.7(4) . . . . ?
C48 Si3 C55 C56 -39.6(4) . . . . ?
C48 Si3 C55 C60 154.4(3) . . . . ?
C48 C47 C46 C45 0.0 . . . . ?
C47 C48 C43 C5 -176.0(5) . . . . ?
C47 C48 C43 C44 0.0 . . . . ?
C47 C46 C45 C44 0.0 . . . . ?
C46 C45 C44 C43 0.0 . . . . ?
C45 C44 C43 C5 176.2(5) . . . . ?
C45 C44 C43 C48 0.0 . . . . ?
C43 C5 C6 C1 177.2(6) . . . . ?
C43 C48 C47 C46 0.0 . . . . ?
C49 Si3 C55 C56 -154.8(4) . . . . ?
C49 Si3 C55 C60 39.2(4) . . . . ?
C49 C50 C51 C52 0.0 . . . . ?
C50 C49 C54 C53 0.0 . . . . ?
C50 C51 C52 C53 0.0 . . . . ?
C51 C52 C53 C54 0.0 . . . . ?
C52 C53 C54 C49 0.0 . . . . ?
C54 C49 C50 C51 0.0 . . . . ?
C55 Si3 C49 C50 48.2(4) . . . . ?
C55 Si3 C49 C54 -133.5(4) . . . . ?
C55 C56 C57 C58 0.0 . . . . ?
C56 C55 C60 C59 0.0 . . . . ?
C56 C57 C58 C59 0.0 . . . . ?
C57 C58 C59 C60 0.0 . . . . ?
C58 C59 C60 C55 0.0 . . . . ?
C60 C55 C56 C57 0.0 . . . . ?
C61 O4 C64 C63 29.5(14) . . . . ?
C61 C62 C63 C64 13.0(18) . . . . ?
C62 C63 C64 O4 -26.1(15) . . . . ?
C64 O4 C61 C62 -21.4(19) . . . . ?
O5 C65 C66 C67 -9(2) . . . . ?
O5 C68 C67 C66 -1(2) . . . . ?
C65 O5 C68 C67 -6(2) . . . . ?
C65 C66 C67 C68 6(2) . . . . ?
C68 O5 C65 C66 10(2) . . . . ?
O6 C69 C70 C71 -27(2) . . . . ?
C69 O6 C72 C71 -35(2) . . . . ?
C69 C70 C71 C72 6(2) . . . . ?
C70 C71 C72 O6 17(2) . . . . ?
C72 O6 C69 C70 39.0(19) . . . . ?
